data_4350555
loop_
_publ_author_name
'Goj, Laurel A.'
'Blue, Elizabeth D.'
'Delp, Samuel A.'
'Gunnoe, T. Brent'
'Cundari, Thomas R.'
'Pierpont, Aaron W.'
'Petersen, Jeffrey L.'
'Boyle, Paul D.'

_publ_section_title
;
 Chemistry surrounding monomeric copper(I) methyl, phenyl, anilido,
 ethoxide, and phenoxide complexes supported by N-heterocyclic carbene
 ligands: reactivity consistent with both early and late transition metal
 systems.
;
_journal_issue 22
_journal_name_full 'Inorganic chemistry'
_journal_page_first 9032
_journal_page_last 9045
_journal_paper_doi 10.1021/ic0611995
_journal_volume 45
_journal_year 2006
_chemical_formula_sum 'C33 H44 Cu N3'
_chemical_formula_weight 546.25
_chemical_name_common (SIPr)Cu(NHPh)
_space_group_IT_number 19
_space_group_name_Hall 'P 2ac 2ab'
_space_group_name_H-M_alt 'P 21 21 21'
_symmetry_cell_setting orthorhombic
_symmetry_Int_Tables_number 19
_symmetry_space_group_name_H-M 'P 21 21 21'
_atom_sites_solution_hydrogens geom
_atom_sites_solution_primary direct
_atom_sites_solution_secondary difmap
_audit_creation_method SHELXL-97
_cell_angle_alpha 90.00
_cell_angle_beta 90.00
_cell_angle_gamma 90.00
_cell_formula_units_Z 4
_cell_length_a 11.9318(9)
_cell_length_b 12.5446(9)
_cell_length_c 20.7065(15)
_cell_measurement_temperature 295(2)
_cell_volume 3099.3(4)
_computing_structure_refinement 'SHELXL-97 (Sheldrick, 1997)'
_computing_structure_solution 'SHELXS-97 (Sheldrick, 1990)'
_diffrn_ambient_temperature 295(2)
_diffrn_measured_fraction_theta_full 0.984
_diffrn_measured_fraction_theta_max 0.984
_diffrn_radiation_monochromator graphite
_diffrn_radiation_type MoK\a
_diffrn_radiation_wavelength 0.71073
_diffrn_reflns_av_R_equivalents 0.0492
_diffrn_reflns_av_sigmaI/netI 0.0691
_diffrn_reflns_limit_h_max 15
_diffrn_reflns_limit_h_min -15
_diffrn_reflns_limit_k_max 13
_diffrn_reflns_limit_k_min -16
_diffrn_reflns_limit_l_max 26
_diffrn_reflns_limit_l_min -26
_diffrn_reflns_number 21603
_diffrn_reflns_theta_full 27.54
_diffrn_reflns_theta_max 27.54
_diffrn_reflns_theta_min 1.90
_diffrn_source 'fine-focus sealed tube'
_exptl_absorpt_coefficient_mu 0.729
_exptl_absorpt_correction_type empirical
_exptl_absorpt_process_details SADABS
_exptl_crystal_colour colorless
_exptl_crystal_density_diffrn 1.171
_exptl_crystal_density_method 'not measured'
_exptl_crystal_F_000 1168
_exptl_crystal_size_max 0.50
_exptl_crystal_size_mid 0.20
_exptl_crystal_size_min 0.15
_refine_diff_density_max 0.283
_refine_diff_density_min -0.197
_refine_diff_density_rms 0.044
_refine_ls_abs_structure_details 'Flack H D (1983), Acta Cryst. A39, 876-881'
_refine_ls_abs_structure_Flack 0.012(11)
_refine_ls_extinction_method none
_refine_ls_goodness_of_fit_ref 1.019
_refine_ls_hydrogen_treatment riding
_refine_ls_matrix_type full
_refine_ls_number_parameters 342
_refine_ls_number_reflns 7006
_refine_ls_number_restraints 0
_refine_ls_restrained_S_all 1.019
_refine_ls_R_factor_all 0.0605
_refine_ls_R_factor_gt 0.0408
_refine_ls_shift/su_max 0.011
_refine_ls_shift/su_mean 0.001
_refine_ls_structure_factor_coef Fsqd
_refine_ls_weighting_details 'calc w=1/[\s^2^(Fo^2^)+(0.0404P)^2^+0.0503P] where P=(Fo^2^+2Fc^2^)/3'
_refine_ls_weighting_scheme calc
_refine_ls_wR_factor_gt 0.0931
_refine_ls_wR_factor_ref 0.1032
_reflns_number_gt 5434
_reflns_number_total 7006
_reflns_threshold_expression >2sigma(I)
_cod_data_source_file ic0611995si20060630_103335.cif
_cod_data_source_block (SIPr)Cu(NHPh)
_cod_database_code 4350555

loop_
_symmetry_equiv_pos_as_xyz
'x, y, z'
'-x+1/2, -y, z+1/2'
'-x, y+1/2, -z+1/2'
'x+1/2, -y+1/2, -z'

loop_
_atom_site_label
_atom_site_type_symbol
_atom_site_fract_x
_atom_site_fract_y
_atom_site_fract_z
_atom_site_U_iso_or_equiv
_atom_site_adp_type
_atom_site_occupancy
_atom_site_symmetry_multiplicity
_atom_site_calc_flag
_atom_site_refinement_flags
Cu1 Cu 0.103774(18) 0.411107(16) 0.212197(10) 0.04722(5) Uani 1 1 d .
N1 N 0.15938(14) 0.42984(12) 0.29463(8) 0.0596(4) Uani 1 1 d .
H1 H 0.1142 0.4579 0.3221 0.072 Uiso 1 1 calc R
N2 N 0.12323(12) 0.33246(10) 0.08460(7) 0.0447(4) Uani 1 1 d .
N3 N -0.03716(11) 0.40960(11) 0.09643(7) 0.0441(3) Uani 1 1 d .
C1 C 0.05789(14) 0.38509(11) 0.12697(9) 0.0406(4) Uani 1 1 d .
C2 C 0.07381(16) 0.32241(14) 0.02018(9) 0.0510(5) Uani 1 1 d .
H2A H 0.0724 0.2487 0.0061 0.061 Uiso 1 1 calc R
H2B H 0.1143 0.3648 -0.0113 0.061 Uiso 1 1 calc R
C3 C -0.04372(17) 0.36507(15) 0.03067(9) 0.0546(5) Uani 1 1 d .
H3A H -0.0621 0.4198 -0.0007 0.065 Uiso 1 1 calc R
H3B H -0.0990 0.3085 0.0282 0.065 Uiso 1 1 calc R
C4 C 0.23055(15) 0.28576(14) 0.10058(9) 0.0447(4) Uani 1 1 d .
C5 C 0.23175(16) 0.18010(14) 0.12260(9) 0.0495(5) Uani 1 1 d .
C6 C 0.33502(17) 0.13602(15) 0.13807(10) 0.0575(5) Uani 1 1 d .
H6 H 0.3384 0.0658 0.1524 0.069 Uiso 1 1 calc R
C7 C 0.43210(17) 0.19372(16) 0.13263(10) 0.0599(6) Uani 1 1 d .
H7 H 0.5003 0.1625 0.1433 0.072 Uiso 1 1 calc R
C8 C 0.42906(16) 0.29786(16) 0.11143(10) 0.0577(6) Uani 1 1 d .
H8 H 0.4953 0.3367 0.1085 0.069 Uiso 1 1 calc R
C9 C 0.32743(16) 0.34581(14) 0.09431(9) 0.0486(5) Uani 1 1 d .
C10 C 0.12585(17) 0.11510(14) 0.13222(11) 0.0601(6) Uani 1 1 d .
H10 H 0.0649 0.1523 0.1099 0.072 Uiso 1 1 calc R
C11 C 0.1347(3) 0.00369(17) 0.10299(15) 0.0930(9) Uani 1 1 d .
H11A H 0.1598 0.0090 0.0591 0.139 Uiso 1 1 calc R
H11B H 0.0626 -0.0302 0.1041 0.139 Uiso 1 1 calc R
H11C H 0.1873 -0.0379 0.1274 0.139 Uiso 1 1 calc R
C12 C 0.0956(2) 0.11118(18) 0.20466(11) 0.0773(7) Uani 1 1 d .
H12A H 0.1528 0.0731 0.2277 0.116 Uiso 1 1 calc R
H12B H 0.0251 0.0755 0.2101 0.116 Uiso 1 1 calc R
H12C H 0.0902 0.1825 0.2212 0.116 Uiso 1 1 calc R
C13 C 0.32605(19) 0.46104(16) 0.07102(12) 0.0650(6) Uani 1 1 d .
H13 H 0.2530 0.4744 0.0510 0.078 Uiso 1 1 calc R
C14 C 0.4159(3) 0.48211(19) 0.02040(14) 0.0926(9) Uani 1 1 d .
H14A H 0.4886 0.4752 0.0398 0.139 Uiso 1 1 calc R
H14B H 0.4071 0.5529 0.0036 0.139 Uiso 1 1 calc R
H14C H 0.4086 0.4314 -0.0141 0.139 Uiso 1 1 calc R
C15 C 0.3390(3) 0.53854(18) 0.12812(15) 0.1043(10) Uani 1 1 d .
H15A H 0.2796 0.5268 0.1585 0.156 Uiso 1 1 calc R
H15B H 0.3357 0.6106 0.1126 0.156 Uiso 1 1 calc R
H15C H 0.4099 0.5266 0.1489 0.156 Uiso 1 1 calc R
C16 C -0.13381(15) 0.45869(12) 0.12521(9) 0.0436(4) Uani 1 1 d .
C17 C -0.15917(17) 0.56413(12) 0.10863(10) 0.0521(5) Uani 1 1 d .
C18 C -0.25748(18) 0.60804(14) 0.13427(11) 0.0640(6) Uani 1 1 d .
H18 H -0.2773 0.6775 0.1235 0.077 Uiso 1 1 calc R
C19 C -0.32442(19) 0.55096(16) 0.17462(12) 0.0681(6) Uani 1 1 d .
H19 H -0.3882 0.5826 0.1919 0.082 Uiso 1 1 calc R
C20 C -0.29933(17) 0.44763(16) 0.19019(12) 0.0625(6) Uani 1 1 d .
H20 H -0.3470 0.4095 0.2172 0.075 Uiso 1 1 calc R
C21 C -0.20252(15) 0.39863(13) 0.16580(10) 0.0492(5) Uani 1 1 d .
C22 C -0.17734(18) 0.28317(13) 0.18395(11) 0.0577(6) Uani 1 1 d .
H22 H -0.1013 0.2677 0.1688 0.069 Uiso 1 1 calc R
C23 C -0.2542(3) 0.20896(18) 0.1492(2) 0.1564(16) Uani 1 1 d .
H23A H -0.2255 0.1376 0.1520 0.235 Uiso 1 1 calc R
H23B H -0.2595 0.2298 0.1047 0.235 Uiso 1 1 calc R
H23C H -0.3272 0.2117 0.1687 0.235 Uiso 1 1 calc R
C24 C -0.1782(4) 0.2640(2) 0.25495(16) 0.1267(13) Uani 1 1 d .
H24A H -0.2536 0.2693 0.2708 0.190 Uiso 1 1 calc R
H24B H -0.1322 0.3164 0.2760 0.190 Uiso 1 1 calc R
H24C H -0.1493 0.1941 0.2638 0.190 Uiso 1 1 calc R
C25 C -0.0822(2) 0.62991(14) 0.06696(11) 0.0673(7) Uani 1 1 d .
H25 H -0.0339 0.5804 0.0432 0.081 Uiso 1 1 calc R
C26 C -0.1432(3) 0.6974(2) 0.01757(15) 0.1181(12) Uani 1 1 d .
H26A H -0.1934 0.6532 -0.0069 0.177 Uiso 1 1 calc R
H26B H -0.0898 0.7297 -0.0110 0.177 Uiso 1 1 calc R
H26C H -0.1852 0.7519 0.0393 0.177 Uiso 1 1 calc R
C27 C -0.0070(3) 0.6984(3) 0.10918(18) 0.1326(13) Uani 1 1 d .
H27A H 0.0451 0.7366 0.0825 0.199 Uiso 1 1 calc R
H27B H 0.0334 0.6537 0.1387 0.199 Uiso 1 1 calc R
H27C H -0.0520 0.7482 0.1330 0.199 Uiso 1 1 calc R
C28 C 0.26309(16) 0.40468(14) 0.31714(9) 0.0504(5) Uani 1 1 d .
C29 C 0.34137(18) 0.35258(17) 0.27775(11) 0.0630(6) Uani 1 1 d .
H29 H 0.3207 0.3351 0.2357 0.076 Uiso 1 1 calc R
C30 C 0.4470(2) 0.3262(2) 0.29838(13) 0.0793(8) Uani 1 1 d .
H30 H 0.4960 0.2913 0.2706 0.095 Uiso 1 1 calc R
C31 C 0.4806(2) 0.3512(2) 0.36000(15) 0.0901(9) Uani 1 1 d .
H31 H 0.5526 0.3348 0.3741 0.108 Uiso 1 1 calc R
C32 C 0.4057(3) 0.40078(18) 0.40027(13) 0.0928(8) Uani 1 1 d .
H32 H 0.4272 0.4168 0.4423 0.111 Uiso 1 1 calc R
C33 C 0.2990(2) 0.42749(15) 0.37978(11) 0.0716(7) Uani 1 1 d .
H33 H 0.2503 0.4613 0.4083 0.086 Uiso 1 1 calc R

loop_
_atom_site_aniso_label
_atom_site_aniso_U_11
_atom_site_aniso_U_22
_atom_site_aniso_U_33
_atom_site_aniso_U_23
_atom_site_aniso_U_13
_atom_site_aniso_U_12
Cu1 0.04372(10) 0.05732(9) 0.04061(10) -0.00733(10) -0.00287(10) 0.00050(10)
N1 0.0614(9) 0.0750(9) 0.0426(8) -0.0147(8) -0.0010(7) 0.0074(8)
N2 0.0407(8) 0.0537(7) 0.0397(7) -0.0078(6) -0.0031(6) 0.0050(7)
N3 0.0432(7) 0.0471(6) 0.0420(7) -0.0075(7) -0.0057(6) 0.0057(7)
C1 0.0357(8) 0.0402(7) 0.0459(9) -0.0040(7) -0.0008(7) -0.0008(7)
C2 0.0538(11) 0.0578(8) 0.0416(9) -0.0069(8) -0.0077(8) 0.0099(9)
C3 0.0538(11) 0.0648(9) 0.0452(10) -0.0158(9) -0.0092(9) 0.0134(9)
C4 0.0387(9) 0.0563(8) 0.0391(9) -0.0077(8) -0.0017(8) 0.0074(8)
C5 0.0463(10) 0.0588(9) 0.0434(10) -0.0025(9) -0.0023(8) 0.0022(8)
C6 0.0517(11) 0.0616(9) 0.0593(12) 0.0073(10) -0.0027(10) 0.0109(9)
C7 0.0422(10) 0.0835(12) 0.0539(12) 0.0003(11) -0.0027(9) 0.0161(10)
C8 0.0367(10) 0.0812(12) 0.0552(12) -0.0065(10) 0.0057(9) -0.0043(9)
C9 0.0433(10) 0.0593(9) 0.0433(10) -0.0050(8) 0.0038(8) 0.0003(9)
C10 0.0522(11) 0.0587(9) 0.0696(13) 0.0048(9) -0.0118(10) -0.0013(9)
C11 0.0899(19) 0.0708(12) 0.118(2) -0.0104(14) -0.0128(17) -0.0089(14)
C12 0.0659(13) 0.0863(12) 0.0798(16) 0.0175(12) 0.0091(13) -0.0125(12)
C13 0.0545(12) 0.0648(10) 0.0757(15) -0.0022(11) 0.0027(11) -0.0076(10)
C14 0.105(2) 0.0874(14) 0.0854(17) 0.0186(14) 0.0262(16) -0.0054(16)
C15 0.124(2) 0.0745(12) 0.115(2) -0.0228(15) 0.0316(19) -0.0228(15)
C16 0.0394(9) 0.0474(7) 0.0440(9) -0.0057(8) -0.0061(7) 0.0050(7)
C17 0.0586(11) 0.0460(8) 0.0516(11) -0.0062(8) 0.0027(9) 0.0077(8)
C18 0.0643(12) 0.0540(9) 0.0736(14) -0.0027(10) 0.0040(11) 0.0199(9)
C19 0.0528(11) 0.0712(11) 0.0802(16) -0.0074(11) 0.0090(11) 0.0165(10)
C20 0.0437(11) 0.0651(10) 0.0787(15) -0.0032(10) 0.0064(10) 0.0001(9)
C21 0.0410(9) 0.0501(8) 0.0566(11) -0.0066(9) -0.0056(8) 0.0019(8)
C22 0.0485(11) 0.0479(8) 0.0768(14) 0.0034(9) -0.0017(10) -0.0079(9)
C23 0.165(3) 0.0511(12) 0.253(4) 0.0108(18) -0.112(3) -0.0251(16)
C24 0.188(3) 0.1068(18) 0.086(2) 0.0272(17) 0.017(2) 0.040(2)
C25 0.0881(16) 0.0477(8) 0.0661(13) -0.0026(9) 0.0161(12) 0.0048(11)
C26 0.155(3) 0.1069(18) 0.093(2) 0.0369(16) 0.028(2) 0.032(2)
C27 0.146(3) 0.130(2) 0.122(3) -0.017(2) 0.038(2) -0.069(2)
C28 0.0610(11) 0.0480(8) 0.0423(9) 0.0050(8) -0.0093(9) -0.0099(9)
C29 0.0539(11) 0.0863(12) 0.0487(12) 0.0000(11) -0.0013(10) -0.0047(11)
C30 0.0528(12) 0.1050(15) 0.0801(18) 0.0161(15) 0.0012(12) -0.0038(13)
C31 0.0711(15) 0.1001(16) 0.099(2) 0.0078(17) -0.0325(15) -0.0032(15)
C32 0.1271(19) 0.0744(12) 0.0769(14) -0.0017(12) -0.0585(14) 0.0000(17)
C33 0.1054(18) 0.0599(10) 0.0494(11) -0.0092(10) -0.0199(12) 0.0060(12)

loop_
_atom_type_symbol
_atom_type_description
_atom_type_scat_dispersion_real
_atom_type_scat_dispersion_imag
_atom_type_scat_source
C C 0.0033 0.0016 'International Tables Vol C Tables 4.2.6.8 and 6.1.1.4'
H H 0.0000 0.0000 'International Tables Vol C Tables 4.2.6.8 and 6.1.1.4'
N N 0.0061 0.0033 'International Tables Vol C Tables 4.2.6.8 and 6.1.1.4'
Cu Cu 0.3201 1.2651 'International Tables Vol C Tables 4.2.6.8 and 6.1.1.4'

loop_
_geom_angle_atom_site_label_1
_geom_angle_atom_site_label_2
_geom_angle_atom_site_label_3
_geom_angle
N1 Cu1 C1 175.21(7)
C28 N1 Cu1 127.91(13)
C1 N2 C4 124.20(14)
C1 N2 C2 113.75(14)
C4 N2 C2 122.01(14)
C1 N3 C16 125.76(14)
C1 N3 C3 113.30(14)
C16 N3 C3 120.20(14)
N3 C1 N2 107.23(15)
N3 C1 Cu1 130.82(13)
N2 C1 Cu1 121.94(12)
N2 C2 C3 102.21(14)
N3 C3 C2 102.53(15)
C9 C4 C5 122.40(17)
C9 C4 N2 119.80(15)
C5 C4 N2 117.80(16)
C6 C5 C4 117.44(18)
C6 C5 C10 119.67(16)
C4 C5 C10 122.85(17)
C7 C6 C5 121.39(18)
C6 C7 C8 120.29(19)
C7 C8 C9 120.72(18)
C4 C9 C8 117.74(16)
C4 C9 C13 122.43(17)
C8 C9 C13 119.82(18)
C5 C10 C11 112.48(19)
C5 C10 C12 109.83(17)
C11 C10 C12 111.86(18)
C14 C13 C9 112.02(18)
C14 C13 C15 110.4(2)
C9 C13 C15 110.80(19)
C21 C16 C17 122.08(16)
C21 C16 N3 119.35(14)
C17 C16 N3 118.48(16)
C16 C17 C18 117.37(18)
C16 C17 C25 121.77(17)
C18 C17 C25 120.82(16)
C19 C18 C17 121.19(18)
C18 C19 C20 121.0(2)
C19 C20 C21 120.7(2)
C16 C21 C20 117.66(16)
C16 C21 C22 123.04(16)
C20 C21 C22 119.29(18)
C24 C22 C23 111.8(3)
C24 C22 C21 113.24(19)
C23 C22 C21 110.64(19)
C17 C25 C26 113.6(2)
C17 C25 C27 109.9(2)
C26 C25 C27 110.9(2)
N1 C28 C33 123.39(19)
N1 C28 C29 121.02(17)
C33 C28 C29 115.59(19)
C30 C29 C28 122.9(2)
C29 C30 C31 120.2(2)
C32 C31 C30 118.6(2)
C31 C32 C33 121.5(2)
C32 C33 C28 121.2(2)

loop_
_geom_bond_atom_site_label_1
_geom_bond_atom_site_label_2
_geom_bond_distance
Cu1 N1 1.8464(16)
Cu1 C1 1.8763(18)
N1 C28 1.359(3)
N2 C1 1.347(2)
N2 C4 1.446(2)
N2 C2 1.464(2)
N3 C1 1.334(2)
N3 C16 1.437(2)
N3 C3 1.474(2)
C2 C3 1.517(3)
C4 C9 1.386(3)
C4 C5 1.402(2)
C5 C6 1.388(3)
C5 C10 1.517(3)
C6 C7 1.371(3)
C7 C8 1.379(3)
C8 C9 1.399(3)
C9 C13 1.524(3)
C10 C11 1.527(3)
C10 C12 1.543(3)
C13 C14 1.522(4)
C13 C15 1.539(3)
C16 C21 1.395(3)
C16 C17 1.400(2)
C17 C18 1.400(3)
C17 C25 1.506(3)
C18 C19 1.360(3)
C19 C20 1.369(3)
C20 C21 1.403(3)
C21 C22 1.526(2)
C22 C24 1.490(4)
C22 C23 1.492(4)
C25 C26 1.514(4)
C25 C27 1.519(4)
C28 C33 1.396(3)
C28 C29 1.402(3)
C29 C30 1.371(3)
C30 C31 1.374(4)
C31 C32 1.371(4)
C32 C33 1.384(4)
